data_7716644
loop_
_publ_author_name
'Pankov, Roman O.'
'Tarabrin, Ignatii R.'
'Son, Alexandra G.'
'Minyaev, Mikhail E.'
'Prima, Darya O.'
'Ananikov, Valentine P.'

_publ_section_title
;
 Synthesis and comparative study of (NHC<sub>F</sub>)PdCl<sub>2</sub>Py
 and (NHC<sub>F</sub>)Ni(Cp)Cl complexes: investigation of the electronic
 properties of NHC ligands and complex characteristics.
;
_journal_issue 30
_journal_name_full 'Dalton transactions (Cambridge, England : 2003)'
_journal_page_first 12503
_journal_page_last 12518
_journal_paper_doi 10.1039/d4dt01304b
_journal_volume 53
_journal_year 2024
_chemical_formula_moiety 'C20 H13 Cl F4 N2 Ni'
_chemical_formula_sum 'C20 H13 Cl F4 N2 Ni'
_chemical_formula_weight 451.48
_space_group_crystal_system monoclinic
_space_group_IT_number 14
_space_group_name_Hall '-P 2yn'
_space_group_name_H-M_alt 'P 1 21/n 1'
_atom_sites_solution_hydrogens difmap
_atom_sites_solution_primary dual
_atom_sites_solution_secondary difmap
_audit_creation_date 2024-03-06
_audit_creation_method
;
Olex2 1.5
(compiled 2021.12.09 svn.r5202d8cf for OlexSys, GUI svn.r6439)
;
_audit_update_record
;
2024-03-06 deposited with the CCDC.	2024-07-16 downloaded from the CCDC.
;
_cell_angle_alpha 90
_cell_angle_beta 106.8036(9)
_cell_angle_gamma 90
_cell_formula_units_Z 4
_cell_length_a 7.95480(7)
_cell_length_b 17.60556(13)
_cell_length_c 13.33453(10)
_cell_measurement_reflns_used 22210
_cell_measurement_temperature 100.00(10)
_cell_measurement_theta_max 79.7440
_cell_measurement_theta_min 2.5100
_cell_volume 1787.74(3)
_computing_cell_refinement 'CrysAlisPro 1.171.43.104a (Rigaku OD, 2023)'
_computing_data_collection 'CrysAlisPro system (CCD 43.104a 64-bit (release 22-12-2023))'
_computing_data_reduction 'CrysAlisPro 1.171.43.104a (Rigaku OD, 2023)'
_computing_molecular_graphics 'Olex2 1.5 (Dolomanov et al., 2009)'
_computing_publication_material 'Olex2 1.5 (Dolomanov et al., 2009)'
_computing_structure_refinement 'XL  (Sheldrick, 2008)'
_diffrn_ambient_environment N~2~
_diffrn_ambient_temperature 100.00(10)
_diffrn_detector 'Hybrid Pixel Array Detector'
_diffrn_detector_area_resol_mean 10.0000
_diffrn_detector_type HyPix
_diffrn_measured_fraction_theta_full 1.000
_diffrn_measured_fraction_theta_max 0.997
_diffrn_measurement_details
;
List of Runs (angles in degrees, time in seconds):

  # Type    Start    End  Width  t~exp~   \w     \q     \k     \f   Frames
#--------------------------------------------------------------------------
  1  \w     21.00 119.00   0.50    0.50    --   42.78  45.00-137.00  196
  2  \w     21.00 119.00   0.50    0.50    --   42.78  45.00-137.00  196
  3  \w    -80.00 -22.00   0.50    1.80    --  -96.00  99.00 -39.00  116
  4  \w    -51.00 -20.00   0.50    1.80    --  -96.00  45.00-137.00   62
  5  \w     44.00 106.00   0.50    1.80    --  117.50 -99.00-145.00  124
  6  \w     95.00 178.00   0.50    1.80    --  117.50  45.00-137.00  166
  7  \w    101.00 178.00   0.50    1.80    --  117.50  86.00  66.00  154
  8  \w    -76.00  31.00   0.50    0.50    --  -42.78  86.00  66.00  214
  9  \w    -37.00  27.00   0.50    0.50    --   42.78 -19.00 -60.00  128
 10  \w    -51.00 -20.00   0.50    1.80    --  -96.00  45.00  60.00   62
 11  \w     46.00 111.00   0.50    1.80    --  117.50-125.00 -60.00  130
 12  \w     44.00  71.00   0.50    1.80    --  117.50 -61.00  30.00   54
 13  \w     95.00 178.00   0.50    1.80    --  117.50 125.00  90.00  166
 14  \w     89.00 178.00   0.50    1.80    --  117.50  77.00 -60.00  178
 15  \w      0.00  37.00   0.50    0.50    --   42.81 -85.00 -52.00   74
 16  \w      2.00  28.00   0.50    0.50    --  -42.81  19.00  30.00   52
 17  \w    -86.00 -48.00   0.50    0.50    --  -42.81 -77.00 -90.00   76
 18  \w   -114.00 -87.00   0.50    0.50    --  -42.81 -77.00 -90.00   54
 19  \w    -29.00  27.00   0.50    0.50    --   42.81 -19.00  60.00  112
 20  \w     65.00  91.00   0.50    0.50    --   42.81-125.00-150.00   52
 21  \w     36.00  62.00   0.50    0.50    --   42.81-125.00-150.00   52
 22  \w     40.00  89.00   0.50    0.50    --   42.81-125.00 150.00   98
 23  \w    -49.00 -21.00   0.50    1.80    --  -96.00  45.00  30.00   56
 24  \w    -51.00 -22.00   0.50    1.80    --  -96.00  45.00 -90.00   58
 25  \w     45.00  70.00   0.50    1.80    --  117.50 -61.00-150.00   50
 26  \w     76.00 111.00   0.50    1.80    --  117.50-125.00-150.00   70
 27  \w     46.00  77.00   0.50    1.80    --  117.50 -77.00 120.00   62
 28  \w     51.00  78.00   0.50    1.80    --  117.50 -77.00 150.00   54
 29  \w     96.00 139.00   0.50    1.80    --  117.50  30.00  60.00   86
 30  \w     49.00  74.00   0.50    1.80    --  117.50-125.00-150.00   50
 31  \w    109.00 135.00   0.50    1.80    --  117.50  30.00  30.00   52
 32  \w    107.00 155.00   0.50    1.80    --  117.50  77.00  90.00   96
 33  \w    107.00 168.00   0.50    1.80    --  117.50  77.00 -30.00  122
 34  \w     77.00 111.00   0.50    1.80    --  117.50-125.00  60.00   68
 35  \w     73.00 111.00   0.50    1.80    --  117.50-125.00  30.00   76
 36  \w     60.00  90.00   0.50    1.80    --  117.50 -82.00  40.45   60
 37  \w     84.00 110.00   0.50    1.80    --  117.50-125.00 -30.00   52
 38  \w     93.00 118.00   0.50    1.80    --  117.50 -87.00-105.83   50
 39  \w    132.00 168.00   0.50    1.80    --  117.50 125.00  30.00   72
 40  \w     77.00 111.00   0.50    1.80    --  117.50-125.00-120.00   68
 41  \w     50.00 101.00   0.50    1.80    --  117.50 -77.00  60.00  102
 42  \w     69.00  95.00   0.50    1.80    --  117.50 -85.00 -52.00   52
 43  \w     45.00  71.00   0.50    1.80    --  117.50 -61.00 -30.00   52
 44  \w    108.00 133.00   0.50    1.80    --  117.50  30.00 150.00   50
 45  \w   -167.00-141.00   0.50    1.80    --  -96.00 -85.00 -52.00   52
 46  \w     44.00  69.00   0.50    1.80    --  117.50 -61.00  90.00   50
 47  \w     47.00  94.00   0.50    1.80    --  117.50 -95.00 150.00   94
 48  \w     53.00  79.00   0.50    1.80    --  117.50 -77.00 -90.00   52
 49  \w    118.00 149.00   0.50    1.80    --  117.50  61.00  90.00   62
 50  \w    136.00 178.00   0.50    1.80    --  117.50  45.00 150.00   84
 51  \w     56.00  95.00   0.50    1.80    --  117.50 -95.00   0.00   78
 52  \w     83.00 109.00   0.50    1.80    --  117.50 -78.00 -52.45   52
 53  \w    116.00 155.00   0.50    1.80    --  117.50 125.00 -60.00   78
 54  \w    131.00 157.00   0.50    1.80    --  117.50  77.00   0.00   52
 55  \w     68.00  97.00   0.50    1.80    --  117.50 -77.00  90.00   58
 56  \w     61.00 105.00   0.50    1.80    --  117.50 -85.00   3.73   88
 57  \w     44.00  69.00   0.50    1.80    --  117.50 -61.00   0.00   50
 58  \w   -116.00 -20.00   0.50    0.50    --  -42.81 -57.00 -30.00  192
 59  \w   -116.00 -20.00   0.50    0.50    --  -42.81 -57.00  60.00  192
 60  \w    -37.00  27.00   0.50    0.50    --   42.81 -19.00-180.00  128
 61  \w     14.00 117.00   0.50    0.50    --   42.81  77.00 -90.00  206
 62  \w     14.00 117.00   0.50    0.50    --   42.81  77.00  90.00  206
 63  \w     14.00  78.00   0.50    0.50    --   42.81  77.00-180.00  128
 64  \w      9.00  43.00   0.50    0.50    --   42.81  89.00  14.22   68
;
_diffrn_measurement_device 'four-circle diffractometer'
_diffrn_measurement_device_type 'XtaLAB Synergy, Dualflex, HyPix'
_diffrn_measurement_method '\w scans'
_diffrn_orient_matrix_type 'CrysAlisPro convention (1999,Acta A55,543-557)'
_diffrn_orient_matrix_UB_11 -0.0377883000
_diffrn_orient_matrix_UB_12 -0.0770443000
_diffrn_orient_matrix_UB_13 -0.0569079000
_diffrn_orient_matrix_UB_21 -0.1646554000
_diffrn_orient_matrix_UB_22 -0.0096375000
_diffrn_orient_matrix_UB_23 0.0374890000
_diffrn_orient_matrix_UB_31 -0.1113276000
_diffrn_orient_matrix_UB_32 0.0403415000
_diffrn_orient_matrix_UB_33 -0.0996154000
_diffrn_radiation_monochromator mirror
_diffrn_radiation_probe x-ray
_diffrn_radiation_type 'Cu K\a'
_diffrn_radiation_wavelength 1.54184
_diffrn_reflns_av_R_equivalents 0.0183
_diffrn_reflns_av_unetI/netI 0.0096
_diffrn_reflns_Laue_measured_fraction_full 1.000
_diffrn_reflns_Laue_measured_fraction_max 0.997
_diffrn_reflns_limit_h_max 10
_diffrn_reflns_limit_h_min -9
_diffrn_reflns_limit_k_max 22
_diffrn_reflns_limit_k_min -22
_diffrn_reflns_limit_l_max 16
_diffrn_reflns_limit_l_min -17
_diffrn_reflns_number 28249
_diffrn_reflns_point_group_measured_fraction_full 1.000
_diffrn_reflns_point_group_measured_fraction_max 0.997
_diffrn_reflns_theta_full 67.684
_diffrn_reflns_theta_max 79.980
_diffrn_reflns_theta_min 4.278
_diffrn_source 'micro-focus sealed X-ray tube'
_diffrn_source_type 'PhotonJet (Cu) X-ray Source'
_exptl_absorpt_coefficient_mu 3.389
_exptl_absorpt_correction_T_max 1.000
_exptl_absorpt_correction_T_min 0.695
_exptl_absorpt_correction_type gaussian
_exptl_absorpt_process_details
;
CrysAlisPro 1.171.43.104a (Rigaku Oxford Diffraction, 2023)
Numerical absorption correction based on gaussian integration over
a multifaceted crystal model
Empirical absorption correction using spherical harmonics,
implemented in SCALE3 ABSPACK scaling algorithm.
;
_exptl_crystal_colour 'clear intense red'
_exptl_crystal_density_diffrn 1.677
_exptl_crystal_density_method 'not measured'
_exptl_crystal_description block
_exptl_crystal_F_000 912
_exptl_crystal_size_max 0.12
_exptl_crystal_size_mid 0.10
_exptl_crystal_size_min 0.08
_refine_diff_density_max 0.336
_refine_diff_density_min -0.380
_refine_diff_density_rms 0.048
_refine_ls_extinction_method none
_refine_ls_goodness_of_fit_ref 1.059
_refine_ls_hydrogen_treatment refxyz
_refine_ls_matrix_type full
_refine_ls_number_parameters 292
_refine_ls_number_reflns 3890
_refine_ls_number_restraints 0
_refine_ls_restrained_S_all 1.059
_refine_ls_R_factor_all 0.0246
_refine_ls_R_factor_gt 0.0241
_refine_ls_shift/su_max 0.001
_refine_ls_shift/su_mean 0.000
_refine_ls_structure_factor_coef Fsqd
_refine_ls_weighting_details 'w=1/[\s^2^(Fo^2^)+(0.0315P)^2^+1.0770P] where P=(Fo^2^+2Fc^2^)/3'
_refine_ls_weighting_scheme calc
_refine_ls_wR_factor_gt 0.0653
_refine_ls_wR_factor_ref 0.0657
_reflns_Friedel_coverage 0.000
_reflns_number_gt 3779
_reflns_number_total 3890
_reflns_threshold_expression 'I > 2\s(I)'
_cod_data_source_file d4dt01304b2.cif
_cod_data_source_block 4e
_cod_depositor_comments 'Adding full bibliography for 7716642--7716648.cif.'
_cod_database_code 7716644
_shelx_shelxl_version_number 2018/3
_chemical_oxdiff_formula C20H13N2F4ClNi
_chemical_oxdiff_usercomment TAR-87_tarabrin
_shelx_space_group_comment
;
The symmetry employed for this shelxl refinement is uniquely defined
by the following loop, which should always be used as a source of
symmetry information in preference to the above space-group names.
They are only intended as comments.
;
_shelx_estimated_absorpt_t_max 0.773
_shelx_estimated_absorpt_t_min 0.687
_olex2_refinement_description
;
1. Fixed Uiso
 At 1.2 times of:
  All C(H) groups
;
_olex2_submission_special_instructions 'No special instructions were received'
_oxdiff_exptl_absorpt_empirical_details
;
Empirical correction (ABSPACK) includes:
- Absorption correction using spherical harmonics
- Frame scaling
;
_oxdiff_exptl_absorpt_empirical_full_max 1.156
_oxdiff_exptl_absorpt_empirical_full_min 0.943

loop_
_space_group_symop_operation_xyz
'x, y, z'
'-x+1/2, y+1/2, -z+1/2'
'-x, -y, -z'
'x-1/2, -y-1/2, z-1/2'

loop_
_atom_site_label
_atom_site_type_symbol
_atom_site_fract_x
_atom_site_fract_y
_atom_site_fract_z
_atom_site_U_iso_or_equiv
_atom_site_adp_type
_atom_site_occupancy
_atom_site_site_symmetry_order
_atom_site_calc_flag
_atom_site_refinement_flags_posn
_atom_site_refinement_flags_adp
_atom_site_refinement_flags_occupancy
_atom_site_disorder_assembly
_atom_site_disorder_group
Ni1 Ni 0.67790(3) 0.65048(2) 0.21390(2) 0.01312(7) Uani 1 1 d . . . . .
Cl1 Cl 0.87554(4) 0.65815(2) 0.36645(3) 0.03042(10) Uani 1 1 d . . . . .
N1 N 0.41256(13) 0.59237(6) 0.30394(8) 0.0142(2) Uani 1 1 d . . . . .
C1 C 0.49140(16) 0.65255(6) 0.27228(9) 0.0132(2) Uani 1 1 d . . . . .
N2 N 0.40691(13) 0.71346(6) 0.29730(8) 0.0135(2) Uani 1 1 d . . . . .
C2 C 0.27767(17) 0.69172(7) 0.34294(10) 0.0176(2) Uani 1 1 d . . . . .
H2 H 0.207(2) 0.7267(10) 0.3632(13) 0.021 Uiso 1 1 d . U . . .
C3 C 0.28055(17) 0.61561(7) 0.34691(10) 0.0181(2) Uani 1 1 d . . . . .
H3 H 0.212(2) 0.5820(10) 0.3702(13) 0.022 Uiso 1 1 d . U . . .
C4 C 0.45266(16) 0.51504(7) 0.28909(10) 0.0148(2) Uani 1 1 d . . . . .
C5 C 0.36939(17) 0.47731(7) 0.19650(10) 0.0166(2) Uani 1 1 d . . . . .
F5 F 0.24976(11) 0.51648(4) 0.12199(6) 0.02332(17) Uani 1 1 d . . . . .
C6 C 0.40663(18) 0.40287(7) 0.17847(10) 0.0191(3) Uani 1 1 d . . . . .
H6 H 0.351(2) 0.3811(10) 0.1164(14) 0.023 Uiso 1 1 d . U . . .
C7 C 0.53189(19) 0.36445(7) 0.25610(11) 0.0211(3) Uani 1 1 d . . . . .
H7 H 0.563(2) 0.3127(10) 0.2433(14) 0.025 Uiso 1 1 d . U . . .
C8 C 0.61519(18) 0.39933(7) 0.35091(11) 0.0220(3) Uani 1 1 d . . . . .
H8 H 0.701(2) 0.3752(11) 0.4040(14) 0.026 Uiso 1 1 d . U . . .
C9 C 0.57372(17) 0.47400(7) 0.36556(10) 0.0182(2) Uani 1 1 d . . . . .
F9 F 0.65288(11) 0.50900(4) 0.45686(6) 0.02572(18) Uani 1 1 d . . . . .
C10 C 0.44174(15) 0.78996(7) 0.27472(9) 0.0140(2) Uani 1 1 d . . . . .
C11 C 0.37764(17) 0.81933(7) 0.17449(10) 0.0172(2) Uani 1 1 d . . . . .
F11 F 0.27634(11) 0.77395(5) 0.10053(6) 0.02569(18) Uani 1 1 d . . . . .
C12 C 0.41427(18) 0.89227(7) 0.14875(10) 0.0204(3) Uani 1 1 d . . . . .
H12 H 0.372(2) 0.9077(10) 0.0782(14) 0.024 Uiso 1 1 d . U . . .
C13 C 0.51470(18) 0.93840(7) 0.22797(11) 0.0205(3) Uani 1 1 d . . . . .
H13 H 0.543(2) 0.9889(10) 0.2114(13) 0.025 Uiso 1 1 d . U . . .
C14 C 0.57480(18) 0.91233(7) 0.33083(11) 0.0208(3) Uani 1 1 d . . . . .
H14 H 0.640(2) 0.9426(10) 0.3848(14) 0.025 Uiso 1 1 d . U . . .
C15 C 0.53765(17) 0.83854(7) 0.35201(10) 0.0168(2) Uani 1 1 d . . . . .
F15 F 0.59299(11) 0.81241(4) 0.45082(6) 0.02463(18) Uani 1 1 d . . . . .
C16 C 0.53102(18) 0.63803(8) 0.06222(10) 0.0185(2) Uani 1 1 d . . . . .
H16 H 0.411(2) 0.6337(10) 0.0441(13) 0.022 Uiso 1 1 d . U . . .
C17 C 0.62980(19) 0.70644(7) 0.06254(10) 0.0206(3) Uani 1 1 d . . . . .
H17 H 0.582(2) 0.7565(10) 0.0460(13) 0.025 Uiso 1 1 d . U . . .
C18 C 0.80630(18) 0.68692(7) 0.09578(10) 0.0186(2) Uani 1 1 d . . . . .
H18 H 0.902(2) 0.7188(10) 0.1071(13) 0.022 Uiso 1 1 d . U . . .
C19 C 0.82009(17) 0.60539(7) 0.11039(9) 0.0162(2) Uani 1 1 d . . . . .
H19 H 0.925(2) 0.5792(10) 0.1332(13) 0.019 Uiso 1 1 d . U . . .
C20 C 0.65047(17) 0.57502(7) 0.08450(10) 0.0168(2) Uani 1 1 d . . . . .
H20 H 0.617(2) 0.5231(10) 0.0851(13) 0.020 Uiso 1 1 d . U . . .

loop_
_atom_site_aniso_label
_atom_site_aniso_U_11
_atom_site_aniso_U_22
_atom_site_aniso_U_33
_atom_site_aniso_U_23
_atom_site_aniso_U_13
_atom_site_aniso_U_12
Ni1 0.01251(12) 0.01382(12) 0.01406(12) -0.00113(7) 0.00548(8) -0.00053(7)
Cl1 0.01469(15) 0.0601(2) 0.01643(16) -0.00713(14) 0.00438(12) -0.00589(14)
N1 0.0150(5) 0.0116(5) 0.0176(5) -0.0005(4) 0.0073(4) -0.0008(4)
C1 0.0129(5) 0.0122(5) 0.0136(5) -0.0011(4) 0.0021(4) -0.0007(4)
N2 0.0136(5) 0.0115(5) 0.0165(5) -0.0013(4) 0.0060(4) -0.0002(4)
C2 0.0165(6) 0.0168(6) 0.0224(6) -0.0020(5) 0.0104(5) 0.0002(5)
C3 0.0180(6) 0.0170(6) 0.0229(6) -0.0004(5) 0.0115(5) -0.0014(5)
C4 0.0161(5) 0.0113(5) 0.0197(6) -0.0004(4) 0.0093(5) -0.0015(4)
C5 0.0192(6) 0.0148(6) 0.0170(6) 0.0023(4) 0.0073(5) -0.0014(5)
F5 0.0292(4) 0.0184(4) 0.0188(4) 0.0010(3) 0.0013(3) 0.0017(3)
C6 0.0273(7) 0.0145(6) 0.0185(6) -0.0029(5) 0.0114(5) -0.0051(5)
C7 0.0270(7) 0.0116(5) 0.0293(7) -0.0007(5) 0.0153(6) -0.0006(5)
C8 0.0219(6) 0.0159(6) 0.0272(7) 0.0033(5) 0.0055(5) 0.0021(5)
C9 0.0185(6) 0.0157(6) 0.0200(6) -0.0016(5) 0.0051(5) -0.0038(5)
F9 0.0286(4) 0.0193(4) 0.0228(4) -0.0030(3) -0.0029(3) -0.0024(3)
C10 0.0132(5) 0.0111(5) 0.0182(6) 0.0001(4) 0.0056(4) 0.0014(4)
C11 0.0185(6) 0.0161(6) 0.0159(6) -0.0043(5) 0.0034(5) 0.0020(5)
F11 0.0325(4) 0.0217(4) 0.0172(4) -0.0052(3) -0.0018(3) -0.0013(3)
C12 0.0252(7) 0.0182(6) 0.0181(6) 0.0045(5) 0.0070(5) 0.0065(5)
C13 0.0223(6) 0.0125(6) 0.0275(7) 0.0039(5) 0.0085(5) 0.0019(5)
C14 0.0200(6) 0.0148(6) 0.0241(6) -0.0014(5) 0.0006(5) -0.0026(5)
C15 0.0166(6) 0.0155(6) 0.0162(6) 0.0014(4) 0.0014(5) 0.0020(4)
F15 0.0314(4) 0.0198(4) 0.0165(4) 0.0029(3) -0.0030(3) -0.0022(3)
C16 0.0174(6) 0.0243(6) 0.0135(5) -0.0012(5) 0.0040(5) 0.0027(5)
C17 0.0297(7) 0.0169(6) 0.0178(6) 0.0040(5) 0.0112(5) 0.0064(5)
C18 0.0249(6) 0.0155(6) 0.0191(6) -0.0012(5) 0.0123(5) -0.0031(5)
C19 0.0185(6) 0.0162(6) 0.0161(6) 0.0002(4) 0.0086(5) 0.0029(5)
C20 0.0209(6) 0.0142(6) 0.0169(6) -0.0031(4) 0.0077(5) -0.0014(5)

loop_
_atom_type_symbol
_atom_type_description
_atom_type_scat_dispersion_real
_atom_type_scat_dispersion_imag
_atom_type_scat_source
C C 0.0181 0.0091 'International Tables Vol C Tables 4.2.6.8 and 6.1.1.4'
H H 0.0000 0.0000 'International Tables Vol C Tables 4.2.6.8 and 6.1.1.4'
N N 0.0311 0.0180 'International Tables Vol C Tables 4.2.6.8 and 6.1.1.4'
F F 0.0727 0.0534 'International Tables Vol C Tables 4.2.6.8 and 6.1.1.4'
Cl Cl 0.3639 0.7018 'International Tables Vol C Tables 4.2.6.8 and 6.1.1.4'
Ni Ni -3.0029 0.5091 'International Tables Vol C Tables 4.2.6.8 and 6.1.1.4'

loop_
_exptl_crystal_face_index_h
_exptl_crystal_face_index_k
_exptl_crystal_face_index_l
_exptl_crystal_face_perp_dist
0 -1 0 0.0538
2 -5 -1 0.0544
0 1 -2 0.0680
-1 2 0 0.0540
1 5 1 0.0552
-1 2 -1 0.0595
-1 -5 -1 0.0494
0 1 0 0.0522
0 5 -2 0.0506
1 -5 -2 0.0460
2 2 -1 0.0456
-2 -1 -1 0.0538
0 -2 -1 0.0481
-1 -5 3 0.0467
0 5 2 0.0532
5 3 0 0.0469
-4 -5 0 0.0452
-1 2 1 0.0459
1 -2 -2 0.0420
1 5 -4 0.0472
2 -1 -2 0.0361
-1 0 1 0.0365
0 -1 2 0.0425

loop_
_geom_angle_atom_site_label_1
_geom_angle_atom_site_label_2
_geom_angle_atom_site_label_3
_geom_angle
_geom_angle_site_symmetry_1
_geom_angle_site_symmetry_3
_geom_angle_publ_flag
Cl1 Ni1 C18 106.83(4) . . ?
C1 Ni1 Cl1 93.17(4) . . ?
C1 Ni1 C16 96.87(5) . . ?
C1 Ni1 C17 115.48(5) . . ?
C1 Ni1 C18 151.77(5) . . ?
C1 Ni1 C19 153.63(5) . . ?
C1 Ni1 C20 116.18(5) . . ?
C16 Ni1 Cl1 169.66(4) . . ?
C16 Ni1 C17 39.72(5) . . ?
C16 Ni1 C18 64.71(5) . . ?
C16 Ni1 C19 65.40(5) . . ?
C16 Ni1 C20 40.13(5) . . ?
C17 Ni1 Cl1 136.12(4) . . ?
C17 Ni1 C18 36.90(5) . . ?
C19 Ni1 Cl1 104.32(4) . . ?
C19 Ni1 C17 63.94(5) . . ?
C19 Ni1 C18 38.63(5) . . ?
C20 Ni1 Cl1 131.87(4) . . ?
C20 Ni1 C17 65.39(5) . . ?
C20 Ni1 C18 64.20(5) . . ?
C20 Ni1 C19 37.86(5) . . ?
C1 N1 C3 111.63(10) . . ?
C1 N1 C4 124.03(10) . . ?
C3 N1 C4 124.23(10) . . ?
N1 C1 Ni1 127.50(9) . . ?
N2 C1 Ni1 128.93(9) . . ?
N2 C1 N1 103.52(10) . . ?
C1 N2 C2 111.79(10) . . ?
C1 N2 C10 123.68(10) . . ?
C2 N2 C10 124.47(10) . . ?
N2 C2 H2 122.3(10) . . ?
C3 C2 N2 106.61(11) . . ?
C3 C2 H2 131.1(11) . . ?
N1 C3 H3 122.8(11) . . ?
C2 C3 N1 106.44(11) . . ?
C2 C3 H3 130.7(11) . . ?
C5 C4 N1 120.77(11) . . ?
C9 C4 N1 122.11(11) . . ?
C9 C4 C5 117.11(11) . . ?
F5 C5 C4 117.60(11) . . ?
F5 C5 C6 119.88(11) . . ?
C6 C5 C4 122.52(12) . . ?
C5 C6 H6 119.3(11) . . ?
C5 C6 C7 118.48(12) . . ?
C7 C6 H6 122.2(11) . . ?
C6 C7 H7 119.3(10) . . ?
C6 C7 C8 120.94(12) . . ?
C8 C7 H7 119.7(10) . . ?
C7 C8 H8 122.8(11) . . ?
C9 C8 C7 118.57(12) . . ?
C9 C8 H8 118.6(11) . . ?
C8 C9 C4 122.34(12) . . ?
F9 C9 C4 118.04(11) . . ?
F9 C9 C8 119.62(12) . . ?
C11 C10 N2 121.12(11) . . ?
C11 C10 C15 117.19(11) . . ?
C15 C10 N2 121.67(11) . . ?
F11 C11 C10 117.52(11) . . ?
F11 C11 C12 119.72(11) . . ?
C12 C11 C10 122.76(12) . . ?
C11 C12 H12 118.3(11) . . ?
C11 C12 C13 118.11(12) . . ?
C13 C12 H12 123.5(11) . . ?
C12 C13 H13 119.3(10) . . ?
C12 C13 C14 120.98(12) . . ?
C14 C13 H13 119.7(10) . . ?
C13 C14 H14 122.1(11) . . ?
C15 C14 C13 118.62(12) . . ?
C15 C14 H14 119.3(11) . . ?
C14 C15 C10 122.23(12) . . ?
F15 C15 C10 118.15(11) . . ?
F15 C15 C14 119.61(11) . . ?
Ni1 C16 H16 121.7(11) . . ?
C17 C16 Ni1 75.55(8) . . ?
C17 C16 H16 126.6(11) . . ?
C20 C16 Ni1 73.84(7) . . ?
C20 C16 H16 124.5(11) . . ?
C20 C16 C17 108.57(11) . . ?
Ni1 C17 H17 125.4(10) . . ?
C16 C17 Ni1 64.74(7) . . ?
C16 C17 H17 126.1(10) . . ?
C18 C17 Ni1 72.64(7) . . ?
C18 C17 C16 107.17(11) . . ?
C18 C17 H17 126.7(10) . . ?
Ni1 C18 H18 126.2(10) . . ?
C17 C18 Ni1 70.46(7) . . ?
C17 C18 H18 127.8(11) . . ?
C17 C18 C19 108.58(11) . . ?
C19 C18 Ni1 69.42(7) . . ?
C19 C18 H18 123.6(11) . . ?
Ni1 C19 H19 124.0(10) . . ?
C18 C19 Ni1 71.95(7) . . ?
C18 C19 H19 124.4(10) . . ?
C20 C19 Ni1 69.76(7) . . ?
C20 C19 C18 108.38(11) . . ?
C20 C19 H19 127.2(10) . . ?
Ni1 C20 H20 123.6(10) . . ?
C16 C20 Ni1 66.03(7) . . ?
C16 C20 H20 125.1(10) . . ?
C19 C20 Ni1 72.38(7) . . ?
C19 C20 C16 106.83(11) . . ?
C19 C20 H20 128.0(10) . . ?

loop_
_geom_bond_atom_site_label_1
_geom_bond_atom_site_label_2
_geom_bond_distance
_geom_bond_site_symmetry_2
_geom_bond_publ_flag
Ni1 Cl1 2.1860(4) . ?
Ni1 C1 1.8644(13) . ?
Ni1 C16 2.0342(13) . ?
Ni1 C17 2.1781(13) . ?
Ni1 C18 2.2059(12) . ?
Ni1 C19 2.1719(12) . ?
Ni1 C20 2.1383(12) . ?
N1 C1 1.3591(15) . ?
N1 C3 1.3952(16) . ?
N1 C4 1.4251(15) . ?
C1 N2 1.3575(15) . ?
N2 C2 1.3912(16) . ?
N2 C10 1.4246(15) . ?
C2 H2 0.927(17) . ?
C2 C3 1.3410(19) . ?
C3 H3 0.918(18) . ?
C4 C5 1.3898(17) . ?
C4 C9 1.3861(18) . ?
C5 F5 1.3497(15) . ?
C5 C6 1.3799(18) . ?
C6 H6 0.903(18) . ?
C6 C7 1.388(2) . ?
C7 H7 0.971(18) . ?
C7 C8 1.389(2) . ?
C8 H8 0.930(19) . ?
C8 C9 1.3830(18) . ?
C9 F9 1.3473(15) . ?
C10 C11 1.3855(17) . ?
C10 C15 1.3860(17) . ?
C11 F11 1.3419(14) . ?
C11 C12 1.3818(18) . ?
C12 H12 0.942(17) . ?
C12 C13 1.3878(19) . ?
C13 H13 0.959(18) . ?
C13 C14 1.3933(19) . ?
C14 H14 0.925(18) . ?
C14 C15 1.3796(18) . ?
C15 F15 1.3439(14) . ?
C16 H16 0.922(18) . ?
C16 C17 1.4373(19) . ?
C16 C20 1.4347(18) . ?
C17 H17 0.959(17) . ?
C17 C18 1.3878(19) . ?
C18 H18 0.925(18) . ?
C18 C19 1.4485(17) . ?
C19 H19 0.924(17) . ?
C19 C20 1.3986(17) . ?
C20 H20 0.952(17) . ?

loop_
_geom_torsion_atom_site_label_1
_geom_torsion_atom_site_label_2
_geom_torsion_atom_site_label_3
_geom_torsion_atom_site_label_4
_geom_torsion
_geom_torsion_site_symmetry_1
_geom_torsion_site_symmetry_2
_geom_torsion_site_symmetry_3
_geom_torsion_site_symmetry_4
_geom_torsion_publ_flag
Ni1 C1 N2 C2 -177.91(9) . . . . ?
Ni1 C1 N2 C10 4.84(17) . . . . ?
Ni1 C16 C17 C18 60.58(9) . . . . ?
Ni1 C16 C20 C19 -61.27(9) . . . . ?
Ni1 C17 C18 C19 59.14(8) . . . . ?
Ni1 C18 C19 C20 60.55(9) . . . . ?
Ni1 C19 C20 C16 57.22(8) . . . . ?
Cl1 Ni1 C1 N1 -89.84(11) . . . . ?
Cl1 Ni1 C1 N2 87.17(11) . . . . ?
N1 C1 N2 C2 -0.35(13) . . . . ?
N1 C1 N2 C10 -177.60(10) . . . . ?
N1 C4 C5 F5 -0.16(17) . . . . ?
N1 C4 C5 C6 178.92(11) . . . . ?
N1 C4 C9 C8 -178.93(12) . . . . ?
N1 C4 C9 F9 0.93(18) . . . . ?
C1 N1 C3 C2 -0.54(15) . . . . ?
C1 N1 C4 C5 -86.34(15) . . . . ?
C1 N1 C4 C9 94.29(15) . . . . ?
C1 N2 C2 C3 0.03(14) . . . . ?
C1 N2 C10 C11 77.13(16) . . . . ?
C1 N2 C10 C15 -104.21(14) . . . . ?
N2 C2 C3 N1 0.29(14) . . . . ?
N2 C10 C11 F11 2.40(17) . . . . ?
N2 C10 C11 C12 -177.45(12) . . . . ?
N2 C10 C15 C14 178.87(12) . . . . ?
N2 C10 C15 F15 -2.21(18) . . . . ?
C2 N2 C10 C11 -99.77(15) . . . . ?
C2 N2 C10 C15 78.89(16) . . . . ?
C3 N1 C1 Ni1 178.15(9) . . . . ?
C3 N1 C1 N2 0.54(13) . . . . ?
C3 N1 C4 C5 89.61(15) . . . . ?
C3 N1 C4 C9 -89.76(16) . . . . ?
C4 N1 C1 Ni1 -5.46(17) . . . . ?
C4 N1 C1 N2 176.94(10) . . . . ?
C4 N1 C3 C2 -176.93(11) . . . . ?
C4 C5 C6 C7 0.13(19) . . . . ?
C5 C4 C9 C8 1.67(19) . . . . ?
C5 C4 C9 F9 -178.47(11) . . . . ?
C5 C6 C7 C8 1.5(2) . . . . ?
F5 C5 C6 C7 179.19(11) . . . . ?
C6 C7 C8 C9 -1.5(2) . . . . ?
C7 C8 C9 C4 -0.1(2) . . . . ?
C7 C8 C9 F9 -179.99(12) . . . . ?
C9 C4 C5 F5 179.25(11) . . . . ?
C9 C4 C5 C6 -1.67(19) . . . . ?
C10 N2 C2 C3 177.25(11) . . . . ?
C10 C11 C12 C13 -2.2(2) . . . . ?
C11 C10 C15 C14 -2.42(19) . . . . ?
C11 C10 C15 F15 176.50(11) . . . . ?
C11 C12 C13 C14 -0.9(2) . . . . ?
F11 C11 C12 C13 177.92(12) . . . . ?
C12 C13 C14 C15 2.2(2) . . . . ?
C13 C14 C15 C10 -0.5(2) . . . . ?
C13 C14 C15 F15 -179.41(12) . . . . ?
C15 C10 C11 F11 -176.31(11) . . . . ?
C15 C10 C11 C12 3.84(19) . . . . ?
C16 Ni1 C1 N1 87.68(11) . . . . ?
C16 Ni1 C1 N2 -95.31(11) . . . . ?
C16 C17 C18 Ni1 -55.62(8) . . . . ?
C16 C17 C18 C19 3.52(14) . . . . ?
C17 Ni1 C1 N1 124.47(11) . . . . ?
C17 Ni1 C1 N2 -58.52(12) . . . . ?
C17 C16 C20 Ni1 68.19(9) . . . . ?
C17 C16 C20 C19 6.92(14) . . . . ?
C17 C18 C19 Ni1 -59.79(9) . . . . ?
C17 C18 C19 C20 0.76(14) . . . . ?
C18 Ni1 C1 N1 134.42(11) . . . . ?
C18 Ni1 C1 N2 -48.57(17) . . . . ?
C18 C19 C20 Ni1 -61.93(8) . . . . ?
C18 C19 C20 C16 -4.72(14) . . . . ?
C19 Ni1 C1 N1 42.19(18) . . . . ?
C19 Ni1 C1 N2 -140.80(11) . . . . ?
C20 Ni1 C1 N1 50.71(12) . . . . ?
C20 Ni1 C1 N2 -132.28(11) . . . . ?
C20 C16 C17 Ni1 -67.06(9) . . . . ?
C20 C16 C17 C18 -6.48(14) . . . . ?

loop_
_exptl_oxdiff_crystal_face_indexfrac_h
_exptl_oxdiff_crystal_face_indexfrac_k
_exptl_oxdiff_crystal_face_indexfrac_l
_exptl_oxdiff_crystal_face_x
_exptl_oxdiff_crystal_face_y
_exptl_oxdiff_crystal_face_z
-0.0002 -1.0003 0.0003 0.0771 0.0097 -0.0404
2.0000 -5.0008 -0.9998 0.3666 -0.3186 -0.3248
0.0013 1.0033 -1.9995 0.0364 -0.0848 0.2395
-0.9999 2.0010 0.0003 -0.1164 0.1454 0.1920
1.0011 4.9993 0.9971 -0.4797 -0.1756 -0.0091
-0.9993 2.0025 -0.9993 -0.0597 0.1078 0.2916
-1.0011 -4.9993 -0.9971 0.4797 0.1756 0.0091
0.0002 1.0003 -0.0003 -0.0771 -0.0097 0.0404
0.0023 5.0044 -2.0008 -0.2718 -0.1236 0.4009
1.0002 -4.9987 -1.9985 0.4611 -0.1914 -0.1139
2.0017 2.0011 -1.0020 -0.1728 -0.3864 -0.0423
-2.0004 -0.9978 -0.9974 0.2092 0.3016 0.2818
0.0000 -1.9990 -0.9989 0.2109 -0.0182 0.0189
-1.0031 -5.0055 3.0012 0.2528 0.3259 -0.3892
0.0002 4.9983 1.9976 -0.4988 0.0267 0.0026
5.0025 2.9984 -0.0055 -0.4197 -0.8528 -0.4354
-4.0026 -4.9995 0.0052 0.5361 0.7074 0.2434
-1.0004 1.9995 0.9999 -0.1731 0.1829 0.0924
1.0009 -1.9979 -1.9994 0.2299 -0.2205 0.0071
1.0037 5.0070 -4.0008 -0.1960 -0.3635 0.4888
2.0015 -0.9981 -2.0007 0.1151 -0.3949 -0.0638
-1.0009 -0.0011 1.0005 -0.0190 0.2023 0.0117
-0.0013 -1.0033 1.9995 -0.0364 0.0848 -0.2395
